data_7036169
loop_
_publ_author_name
'Tian, Aixiang'
'Ning, Yali'
'Yang, Yang'
'Hou, Xue'
'Ying, Jun'
'Liu, Guocheng'
'Zhang, Juwen'
'Wang, Xiuli'

_publ_section_title
;
 Three new POM-based compounds constructed by rigid thiabendazole and
 flexible bis(pyrazole) ligands: structures and properties for Hg(2+)
 recognition.
;
_journal_issue 37
_journal_name_full 'Dalton transactions (Cambridge, England : 2003)'
_journal_page_first 16486
_journal_page_last 16493
_journal_paper_doi 10.1039/c5dt02420j
_journal_volume 44
_journal_year 2015
_chemical_formula_sum 'C54 H43 Ag6 N16 O44 P S4 W12'
_chemical_formula_weight 4632.67
_space_group_crystal_system triclinic
_space_group_IT_number 2
_space_group_name_Hall '-P 1'
_space_group_name_H-M_alt 'P -1'
_symmetry_space_group_name_Hall '-P 1'
_symmetry_space_group_name_H-M 'P -1'
_atom_sites_solution_hydrogens mixed
_atom_sites_solution_primary direct
_atom_sites_solution_secondary difmap
_audit_creation_method SHELXL-2014/7
_audit_update_record
;
2015-07-29 deposited with the CCDC.
2015-08-12 downloaded from the CCDC.
;
_cell_angle_alpha 61.8910(10)
_cell_angle_beta 82.9930(10)
_cell_angle_gamma 63.8760(10)
_cell_formula_units_Z 1
_cell_length_a 13.7230(6)
_cell_length_b 13.9629(6)
_cell_length_c 14.3365(6)
_cell_measurement_reflns_used 5202
_cell_measurement_temperature 296(2)
_cell_measurement_theta_max 28.27
_cell_measurement_theta_min 2.19
_cell_volume 2162.81(16)
_computing_cell_refinement 'Bruker XSCANS'
_computing_data_collection 'Bruker XSCANS'
_computing_data_reduction 'Bruker SHELXTL'
_computing_molecular_graphics 'Bruker SHELXTL'
_computing_publication_material 'Bruker SHELXTL'
_computing_structure_refinement 'SHELXL-2014/7 (Sheldrick, 2014)'
_computing_structure_solution 'Bruker SHELXTL'
_diffrn_ambient_temperature 296(2)
_diffrn_measured_fraction_theta_full 0.999
_diffrn_measured_fraction_theta_max 0.992
_diffrn_measurement_device_type 'Bruker P4'
_diffrn_measurement_method '\w scans'
_diffrn_radiation_type MoK\a
_diffrn_radiation_wavelength 0.71073
_diffrn_reflns_av_R_equivalents 0.0256
_diffrn_reflns_av_unetI/netI 0.0539
_diffrn_reflns_laue_measured_fraction_full 0.999
_diffrn_reflns_laue_measured_fraction_max 0.992
_diffrn_reflns_limit_h_max 18
_diffrn_reflns_limit_h_min -12
_diffrn_reflns_limit_k_max 18
_diffrn_reflns_limit_k_min -18
_diffrn_reflns_limit_l_max 16
_diffrn_reflns_limit_l_min -19
_diffrn_reflns_number 16186
_diffrn_reflns_point_group_measured_fraction_full 0.999
_diffrn_reflns_point_group_measured_fraction_max 0.992
_diffrn_reflns_theta_full 25.242
_diffrn_reflns_theta_max 28.322
_diffrn_reflns_theta_min 1.620
_diffrn_source 'sealed tube'
_exptl_absorpt_coefficient_mu 17.417
_exptl_absorpt_correction_T_max 0.087
_exptl_absorpt_correction_T_min 0.077
_exptl_absorpt_correction_type numerical
_exptl_absorpt_process_details 'ABSCOR by T.Higashi    8  March, 1995'
_exptl_crystal_colour orange
_exptl_crystal_density_diffrn 3.554
_exptl_crystal_density_method 'not measured'
_exptl_crystal_description block
_exptl_crystal_F_000 2077
_exptl_crystal_size_max 0.160
_exptl_crystal_size_mid 0.150
_exptl_crystal_size_min 0.140
_refine_diff_density_max 2.122
_refine_diff_density_min -3.594
_refine_diff_density_rms 0.305
_refine_ls_extinction_method none
_refine_ls_goodness_of_fit_ref 1.078
_refine_ls_hydrogen_treatment constr
_refine_ls_matrix_type full
_refine_ls_number_parameters 637
_refine_ls_number_reflns 10795
_refine_ls_number_restraints 486
_refine_ls_restrained_S_all 1.068
_refine_ls_R_factor_all 0.0666
_refine_ls_R_factor_gt 0.0493
_refine_ls_shift/su_max 0.001
_refine_ls_shift/su_mean 0.000
_refine_ls_structure_factor_coef Fsqd
_refine_ls_weighting_details 'w=1/[\s^2^(Fo^2^)+(0.0385P)^2^+36.8253P] where P=(Fo^2^+2Fc^2^)/3'
_refine_ls_weighting_scheme calc
_refine_ls_wR_factor_gt 0.1064
_refine_ls_wR_factor_ref 0.1131
_reflns_Friedel_coverage 0.000
_reflns_number_gt 8599
_reflns_number_total 10795
_reflns_threshold_expression 'I > 2\s(I)'
_cod_data_source_file c5dt02420j2.cif
_cod_data_source_block compound-1
_cod_depositor_comments 'Adding full bibliography for 7036169--7036171.cif.'
_cod_database_code 7036169
_shelx_shelxl_version_number 2014/7
_shelx_space_group_comment
;
The symmetry employed for this shelxl refinement is uniquely defined
by the following loop, which should always be used as a source of
symmetry information in preference to the above space-group names.
They are only intended as comments.
;
_shelx_estimated_absorpt_t_min 0.167
_shelx_estimated_absorpt_t_max 0.194

loop_
_space_group_symop_operation_xyz
'x, y, z'
'-x, -y, -z'

loop_
_atom_site_label
_atom_site_type_symbol
_atom_site_fract_x
_atom_site_fract_y
_atom_site_fract_z
_atom_site_U_iso_or_equiv
_atom_site_adp_type
_atom_site_occupancy
_atom_site_site_symmetry_order
_atom_site_calc_flag
_atom_site_refinement_flags_posn
_atom_site_refinement_flags_adp
_atom_site_refinement_flags_occupancy
W1 W 0.32445(4) -0.23763(4) 0.52709(4) 0.02636(12) Uani 1 1 d . . .
P1 P 0.5000 -0.5000 0.5000 0.0087(6) Uani 1 2 d S . P
O1' O 0.4785(12) -0.3681(11) 0.4703(11) 0.015(3) Uani 0.5 1 d . . P
O1 O 0.3992(11) -0.4458(12) 0.5476(10) 0.013(3) Uani 0.5 1 d . . P
O1W O 0.510(2) -0.637(2) 0.175(2) 0.205(13) Uani 1 1 d . . .
H1WA H 0.5353 -0.6542 0.1258 0.245 Uiso 1 1 d R U .
H1WB H 0.5409 -0.5980 0.1804 0.245 Uiso 1 1 d R U .
Ag1 Ag 0.78546(7) -0.25534(9) -0.09434(9) 0.0355(2) Uani 1 1 d . . .
S1 S 1.0021(4) -0.1481(4) -0.4008(4) 0.0635(13) Uani 1 1 d . . .
N1 N 0.6140(7) -0.1836(8) -0.1082(7) 0.0219(19) Uani 1 1 d . . .
C1 C 0.4367(9) -0.0817(11) -0.1613(9) 0.0236(19) Uani 1 1 d . U .
S2 S 0.1091(3) 0.3202(3) -0.3709(2) 0.0340(7) Uani 1 1 d . . .
W2 W 0.34225(4) -0.38063(4) 0.25747(3) 0.02025(10) Uani 1 1 d . . .
Ag2 Ag 0.33267(8) 0.18704(9) -0.08267(7) 0.0290(2) Uani 1 1 d . . .
O2' O 0.4895(11) -0.4278(11) 0.3832(10) 0.011(3) Uani 0.5 1 d . . P
O2 O 0.3996(11) -0.4886(12) 0.4481(11) 0.014(3) Uani 0.5 1 d . . P
O2W O 1.3350(17) -0.398(3) -0.053(3) 0.234(17) Uani 1 1 d . . .
H2WA H 1.2785 -0.3641 -0.0274 0.281 Uiso 1 1 d R U .
H2WB H 1.3233 -0.4428 -0.0694 0.281 Uiso 1 1 d R U .
N2 N 0.4531(7) -0.1004(9) -0.0616(7) 0.0208(19) Uani 1 1 d . . .
C2 C 0.3411(10) -0.0230(11) -0.2316(9) 0.0277(19) Uani 1 1 d . U .
H2A H 0.2721 0.0111 -0.2122 0.033 Uiso 1 1 calc R U .
Ag3 Ag 0.31789(7) -0.04354(8) 0.02386(7) 0.0270(2) Uani 1 1 d . . .
W3 W 0.62868(4) -0.47012(4) 0.26373(3) 0.02120(10) Uani 1 1 d . . .
O3 O 0.3401(7) -0.7547(7) 0.4560(6) 0.0282(18) Uani 1 1 d . . .
N3 N 0.8945(9) -0.1974(9) -0.2413(8) 0.034(2) Uani 1 1 d . . .
C3 C 0.3549(10) -0.0190(12) -0.3282(10) 0.032(2) Uani 1 1 d . U .
H3A H 0.2935 0.0190 -0.3760 0.039 Uiso 1 1 calc R U .
W4 W 0.39016(4) -0.67184(5) 0.46835(4) 0.02810(12) Uani 1 1 d . . .
O4 O 0.0795(7) -0.3645(8) 0.4907(7) 0.035(2) Uani 1 1 d . . .
C4 C 0.4586(11) -0.0699(12) -0.3593(10) 0.034(2) Uani 1 1 d . U .
H4A H 0.4637 -0.0634 -0.4272 0.041 Uiso 1 1 calc R U .
N4 N 1.1287(8) -0.4010(10) -0.0319(11) 0.040(3) Uani 1 1 d . . .
W5 W 0.21454(4) -0.40835(4) 0.49390(4) 0.02476(11) Uani 1 1 d . . .
O5 O 0.2662(8) -0.3213(9) 0.1449(7) 0.043(2) Uani 1 1 d . . .
N5 N 0.9533(7) -0.3488(8) -0.0262(8) 0.024(2) Uani 1 1 d . . .
C5 C 0.5539(10) -0.1299(12) -0.2912(9) 0.033(2) Uani 1 1 d . U .
H5A H 0.6226 -0.1652 -0.3106 0.039 Uiso 1 1 calc R U .
N6 N -0.0268(7) 0.1793(8) -0.0476(7) 0.0209(19) Uani 1 1 d . . .
W6 W 0.45223(4) -0.20904(4) 0.29190(4) 0.02679(12) Uani 1 1 d . . .
O6 O 0.6903(8) -0.4549(10) 0.1533(8) 0.043(2) Uani 1 1 d . . .
C6 C 0.5394(9) -0.1333(10) -0.1929(9) 0.0234(19) Uani 1 1 d . U .
N7 N 0.1468(7) 0.0630(8) 0.0221(7) 0.0197(18) Uani 1 1 d . . .
O7 O 0.4310(8) -0.0758(7) 0.1911(8) 0.041(2) Uani 1 1 d . . .
C7 C 0.5595(8) -0.1593(9) -0.0339(8) 0.0146(17) Uani 1 1 d . U .
N8 N 0.2067(7) 0.2213(8) -0.1856(7) 0.0184(18) Uani 1 1 d . . .
O8 O 0.2418(8) -0.1151(7) 0.5402(7) 0.037(2) Uani 1 1 d . . .
C8 C 0.8825(13) -0.1351(13) -0.3435(12) 0.046(3) Uani 1 1 d . U .
H8A H 0.8143 -0.0868 -0.3831 0.056 Uiso 1 1 calc R U .
O9 O 0.5707(7) -0.3114(8) 0.2459(9) 0.039(2) Uani 1 1 d . . .
C9 C 1.0727(12) -0.2435(13) -0.2779(12) 0.043(3) Uani 1 1 d . U .
H9A H 1.1483 -0.2791 -0.2640 0.051 Uiso 1 1 calc R U .
O10 O 0.2233(10) -0.2751(8) 0.4883(8) 0.051(3) Uani 1 1 d . . .
C10 C 1.0024(11) -0.2600(11) -0.2026(11) 0.034(2) Uani 1 1 d . U .
O11 O 0.2579(10) -0.4899(8) 0.6415(8) 0.055(3) Uani 1 1 d . . .
C11 C 1.0295(10) -0.3360(11) -0.0876(11) 0.031(2) Uani 1 1 d . U .
O12 O 0.3398(10) -0.3649(8) 0.6654(8) 0.056(3) Uani 1 1 d . . .
C12 C 1.0038(11) -0.4279(11) 0.0782(11) 0.032(2) Uani 1 1 d . U .
O13 O 0.3493(8) -0.1714(12) 0.3824(8) 0.059(3) Uani 1 1 d . U .
C13 C 0.9621(12) -0.4714(11) 0.1722(11) 0.037(2) Uani 1 1 d . U .
H13A H 0.8878 -0.4501 0.1750 0.044 Uiso 1 1 calc R U .
O14 O 0.3578(7) -0.2446(8) 0.2408(9) 0.039(2) Uani 1 1 d . U .
C14 C 1.0348(13) -0.5481(13) 0.2628(13) 0.047(3) Uani 1 1 d . U .
H14A H 1.0097 -0.5804 0.3283 0.056 Uiso 1 1 calc R U .
O15 O 0.3626(9) -0.5431(8) 0.3285(9) 0.054(3) Uani 1 1 d . U .
C15 C 1.1423(13) -0.5769(14) 0.2574(13) 0.052(3) Uani 1 1 d . U .
H15A H 1.1882 -0.6273 0.3208 0.063 Uiso 1 1 calc R U .
O16 O 0.4862(7) -0.4362(8) 0.2212(9) 0.043(3) Uani 1 1 d . . .
C16 C 1.1875(13) -0.5376(13) 0.1666(12) 0.045(3) Uani 1 1 d . U .
H16A H 1.2624 -0.5614 0.1665 0.054 Uiso 1 1 calc R U .
O17 O 0.4635(8) -0.2594(13) 0.5595(7) 0.066(4) Uani 1 1 d . . .
C17 C 1.1165(12) -0.4589(12) 0.0720(12) 0.039(2) Uani 1 1 d . U .
C18 C -0.0285(9) 0.1087(10) 0.0611(9) 0.0224(18) Uani 1 1 d . U .
O18 O 0.2330(11) -0.3487(8) 0.3466(9) 0.060(3) Uani 1 1 d . U .
C19 C 0.0790(9) 0.0386(10) 0.1023(9) 0.0223(18) Uani 1 1 d . U .
O19 O 0.2686(11) -0.5633(8) 0.5009(8) 0.063(4) Uani 1 1 d . . .
C20 C 0.1081(10) -0.0407(10) 0.2132(9) 0.026(2) Uani 1 1 d . U .
H20A H 0.1804 -0.0896 0.2430 0.031 Uiso 1 1 calc R U .
O20 O 0.5585(9) -0.2392(12) 0.3859(8) 0.058(3) Uani 1 1 d . U .
C21 C 0.0217(10) -0.0401(11) 0.2737(10) 0.028(2) Uani 1 1 d . U .
H21A H 0.0367 -0.0904 0.3467 0.034 Uiso 1 1 calc R U .
C22 C -0.0862(10) 0.0321(11) 0.2304(10) 0.032(2) Uani 1 1 d . U .
H22A H -0.1411 0.0305 0.2753 0.038 Uiso 1 1 calc R U .
C23 C -0.1143(10) 0.1063(11) 0.1224(10) 0.029(2) Uani 1 1 d . U .
H23A H -0.1866 0.1520 0.0925 0.035 Uiso 1 1 calc R U .
C24 C 0.0792(9) 0.1491(10) -0.0662(8) 0.0194(17) Uani 1 1 d . U .
C25 C 0.1091(9) 0.2089(10) -0.1713(9) 0.0210(18) Uani 1 1 d . U .
C26 C 0.0479(10) 0.2563(10) -0.2635(9) 0.025(2) Uani 1 1 d . U .
H26A H -0.0182 0.2542 -0.2676 0.030 Uiso 1 1 calc R U .
C27 C 0.2127(10) 0.2800(10) -0.2885(9) 0.026(2) Uani 1 1 d . U .
H27A H 0.2713 0.2982 -0.3139 0.031 Uiso 1 1 calc R U .

loop_
_atom_site_aniso_label
_atom_site_aniso_U_11
_atom_site_aniso_U_22
_atom_site_aniso_U_33
_atom_site_aniso_U_23
_atom_site_aniso_U_13
_atom_site_aniso_U_12
W1 0.0195(2) 0.0271(2) 0.0306(3) -0.0180(2) -0.0019(2) -0.00270(19)
P1 0.0102(16) 0.0101(15) 0.0066(14) -0.0034(12) 0.0008(12) -0.0054(13)
O1' 0.020(7) 0.009(6) 0.021(7) -0.010(6) 0.004(6) -0.009(6)
O1 0.014(7) 0.019(7) 0.009(6) -0.005(5) -0.003(5) -0.010(6)
O1W 0.27(4) 0.23(3) 0.27(3) -0.19(3) 0.09(3) -0.17(3)
Ag1 0.0117(4) 0.0412(6) 0.0466(6) -0.0221(5) 0.0011(4) -0.0036(4)
S1 0.080(3) 0.056(3) 0.044(2) -0.019(2) 0.030(2) -0.033(2)
N1 0.015(4) 0.028(5) 0.021(5) -0.010(4) 0.003(4) -0.011(4)
C1 0.015(3) 0.032(4) 0.023(3) -0.014(3) 0.002(3) -0.008(3)
S2 0.0347(17) 0.0497(19) 0.0146(13) -0.0047(13) -0.0025(12) -0.0260(16)
W2 0.0229(2) 0.0206(2) 0.01141(19) -0.00352(16) -0.00390(17) -0.00765(18)
Ag2 0.0238(4) 0.0414(5) 0.0219(4) -0.0100(4) -0.0032(4) -0.0183(4)
O2' 0.014(7) 0.006(6) 0.008(6) 0.002(5) -0.003(5) -0.004(5)
O2 0.009(6) 0.017(7) 0.015(7) -0.005(6) -0.002(6) -0.006(6)
O2W 0.078(15) 0.36(4) 0.47(5) -0.34(4) 0.09(2) -0.12(2)
N2 0.016(4) 0.033(5) 0.018(4) -0.015(4) 0.002(4) -0.011(4)
C2 0.018(3) 0.034(3) 0.026(3) -0.013(3) -0.002(3) -0.008(3)
Ag3 0.0149(4) 0.0328(5) 0.0239(4) -0.0123(4) 0.0053(3) -0.0048(4)
W3 0.0217(2) 0.0250(2) 0.0131(2) -0.00570(17) 0.00300(17) -0.01096(19)
O3 0.038(5) 0.029(4) 0.023(4) -0.008(3) -0.003(4) -0.023(4)
N3 0.028(6) 0.029(6) 0.029(6) -0.009(5) 0.003(5) -0.005(5)
C3 0.024(4) 0.041(4) 0.027(4) -0.015(3) -0.004(3) -0.010(3)
W4 0.0345(3) 0.0391(3) 0.0273(2) -0.0197(2) 0.0095(2) -0.0264(2)
O4 0.015(4) 0.045(5) 0.028(5) -0.001(4) -0.001(4) -0.016(4)
C4 0.025(4) 0.041(4) 0.028(4) -0.014(3) -0.003(4) -0.008(4)
N4 0.010(5) 0.037(6) 0.079(9) -0.035(6) 0.004(5) -0.008(5)
W5 0.0132(2) 0.0232(2) 0.0312(3) -0.00820(19) 0.00216(19) -0.00742(18)
O5 0.036(5) 0.042(5) 0.036(5) -0.021(4) -0.020(4) 0.002(4)
N5 0.010(4) 0.022(5) 0.031(5) -0.012(4) -0.002(4) 0.001(4)
C5 0.025(4) 0.037(4) 0.023(4) -0.014(3) 0.004(3) -0.004(3)
N6 0.013(4) 0.026(5) 0.026(5) -0.012(4) 0.000(4) -0.010(4)
W6 0.0252(2) 0.0276(2) 0.0174(2) -0.00130(18) -0.00203(19) -0.0123(2)
O6 0.047(6) 0.070(7) 0.038(5) -0.033(5) 0.024(5) -0.042(6)
C6 0.015(3) 0.030(4) 0.023(4) -0.012(3) 0.004(3) -0.009(3)
N7 0.013(4) 0.016(4) 0.022(5) -0.007(4) 0.000(4) -0.002(4)
O7 0.031(5) 0.018(4) 0.052(6) 0.007(4) -0.005(4) -0.015(4)
C7 0.010(3) 0.021(3) 0.017(3) -0.010(3) -0.001(3) -0.008(3)
N8 0.010(4) 0.027(5) 0.019(4) -0.009(4) 0.001(3) -0.011(4)
O8 0.048(6) 0.023(4) 0.025(4) -0.010(4) -0.002(4) -0.003(4)
C8 0.042(5) 0.036(5) 0.043(5) -0.011(4) 0.003(5) -0.010(4)
O9 0.016(4) 0.035(5) 0.086(8) -0.043(5) 0.007(5) -0.011(4)
C9 0.035(5) 0.036(5) 0.044(5) -0.018(4) 0.009(5) -0.008(4)
O10 0.077(8) 0.025(5) 0.041(5) 0.010(4) -0.042(5) -0.031(5)
C10 0.033(4) 0.026(4) 0.042(4) -0.018(3) 0.006(4) -0.011(3)
O11 0.084(8) 0.026(5) 0.047(6) 0.005(4) -0.043(6) -0.030(5)
C11 0.027(4) 0.026(3) 0.041(4) -0.017(3) 0.001(3) -0.011(3)
O12 0.077(8) 0.026(5) 0.056(6) 0.007(4) -0.040(6) -0.033(5)
C12 0.033(4) 0.026(3) 0.042(4) -0.019(3) -0.005(3) -0.011(3)
O13 0.028(5) 0.116(8) 0.032(5) -0.035(5) 0.005(4) -0.032(5)
C13 0.036(4) 0.029(4) 0.045(4) -0.018(3) -0.008(4) -0.010(3)
O14 0.016(4) 0.035(4) 0.082(6) -0.038(4) 0.001(4) -0.011(3)
C14 0.041(5) 0.036(4) 0.047(5) -0.012(4) -0.007(4) -0.010(4)
O15 0.069(6) 0.024(4) 0.056(6) -0.018(4) 0.044(5) -0.021(4)
C15 0.041(5) 0.039(4) 0.052(5) -0.009(4) -0.012(4) -0.007(4)
O16 0.015(4) 0.028(5) 0.092(8) -0.034(5) 0.000(5) -0.007(4)
C16 0.034(4) 0.036(4) 0.052(4) -0.012(4) -0.012(4) -0.011(4)
O17 0.028(5) 0.149(12) 0.024(5) -0.044(7) 0.014(4) -0.040(7)
C17 0.034(4) 0.032(4) 0.047(4) -0.016(3) -0.005(4) -0.010(3)
C18 0.017(3) 0.023(3) 0.026(3) -0.009(3) 0.005(3) -0.012(3)
O18 0.092(7) 0.023(4) 0.055(6) -0.018(4) 0.046(5) -0.028(5)
C19 0.020(3) 0.022(3) 0.028(3) -0.011(3) 0.004(3) -0.012(3)
O19 0.114(10) 0.019(4) 0.036(5) -0.010(4) 0.049(6) -0.025(6)
C20 0.020(3) 0.027(3) 0.024(4) -0.011(3) 0.007(3) -0.008(3)
O20 0.035(5) 0.114(8) 0.026(4) -0.036(5) 0.005(4) -0.030(5)
C21 0.023(4) 0.027(4) 0.028(4) -0.009(3) 0.008(3) -0.011(3)
C22 0.023(4) 0.031(4) 0.031(4) -0.009(3) 0.008(4) -0.011(3)
C23 0.020(3) 0.029(4) 0.030(4) -0.010(3) 0.004(3) -0.009(3)
C24 0.017(3) 0.025(3) 0.021(3) -0.013(3) 0.002(3) -0.011(3)
C25 0.016(3) 0.026(3) 0.024(3) -0.010(3) -0.001(3) -0.013(3)
C26 0.021(4) 0.030(4) 0.023(4) -0.005(3) -0.003(4) -0.016(3)
C27 0.019(4) 0.029(4) 0.024(4) -0.008(3) 0.001(3) -0.010(3)

loop_
_atom_type_symbol
_atom_type_description
_atom_type_scat_dispersion_real
_atom_type_scat_dispersion_imag
_atom_type_scat_source
C C 0.0033 0.0016 'International Tables Vol C Tables 4.2.6.8 and 6.1.1.4'
H H 0.0000 0.0000 'International Tables Vol C Tables 4.2.6.8 and 6.1.1.4'
N N 0.0061 0.0033 'International Tables Vol C Tables 4.2.6.8 and 6.1.1.4'
O O 0.0106 0.0060 'International Tables Vol C Tables 4.2.6.8 and 6.1.1.4'
P P 0.1023 0.0942 'International Tables Vol C Tables 4.2.6.8 and 6.1.1.4'
S S 0.1246 0.1234 'International Tables Vol C Tables 4.2.6.8 and 6.1.1.4'
Ag Ag -0.8971 1.1015 'International Tables Vol C Tables 4.2.6.8 and 6.1.1.4'
W W -0.8490 6.8722 'International Tables Vol C Tables 4.2.6.8 and 6.1.1.4'

loop_
_geom_angle_atom_site_label_1
_geom_angle_atom_site_label_2
_geom_angle_atom_site_label_3
_geom_angle
_geom_angle_site_symmetry_1
_geom_angle_site_symmetry_3
O8 W1 O17 102.5(6) . .
O8 W1 O13 102.7(5) . .
O17 W1 O13 87.2(4) . .
O8 W1 O12 102.6(5) . .
O17 W1 O12 87.7(5) . .
O13 W1 O12 154.7(6) . .
O8 W1 O10 102.0(5) . .
O17 W1 O10 155.5(6) . .
O13 W1 O10 87.6(5) . .
O12 W1 O10 86.9(4) . .
O8 W1 O1' 158.6(5) . .
O17 W1 O1' 63.7(5) . .
O13 W1 O1' 62.2(5) . .
O12 W1 O1' 93.5(5) . .
O10 W1 O1' 92.8(5) . .
O8 W1 O1 159.1(5) . .
O17 W1 O1 91.9(6) . .
O13 W1 O1 93.0(5) . .
O12 W1 O1 62.5(5) . .
O10 W1 O1 64.5(4) . .
O1' W1 O1 42.3(4) . .
O2' P1 O2' 180.0 2_646 .
O2' P1 O1 112.2(7) 2_646 2_646
O2' P1 O1 67.8(7) . 2_646
O2' P1 O1 67.8(7) 2_646 .
O2' P1 O1 112.2(7) . .
O1 P1 O1 180.0 2_646 .
O2' P1 O2 69.7(7) 2_646 2_646
O2' P1 O2 110.3(7) . 2_646
O1 P1 O2 71.2(7) 2_646 2_646
O1 P1 O2 108.8(7) . 2_646
O2' P1 O2 110.3(7) 2_646 .
O2' P1 O2 69.7(7) . .
O1 P1 O2 108.8(7) 2_646 .
O1 P1 O2 71.2(7) . .
O2 P1 O2 180.0 2_646 .
O2' P1 O1' 70.4(7) 2_646 2_646
O2' P1 O1' 109.6(7) . 2_646
O1 P1 O1' 70.9(7) 2_646 2_646
O1 P1 O1' 109.1(7) . 2_646
O2 P1 O1' 106.6(7) 2_646 2_646
O2 P1 O1' 73.4(7) . 2_646
O2' P1 O1' 109.6(7) 2_646 .
O2' P1 O1' 70.4(7) . .
O1 P1 O1' 109.1(7) 2_646 .
O1 P1 O1' 70.9(7) . .
O2 P1 O1' 73.4(7) 2_646 .
O2 P1 O1' 106.6(7) . .
O1' P1 O1' 180.0 2_646 .
P1 O1' O2' 52.3(5) . .
P1 O1' O1 53.0(6) . .
O2' O1' O1 88.7(8) . .
P1 O1' W6 124.7(7) . .
O2' O1' W6 72.5(6) . .
O1 O1' W6 134.0(8) . .
P1 O1' W1 123.0(7) . .
O2' O1' W1 134.1(9) . .
O1 O1' W1 70.0(6) . .
W6 O1' W1 93.4(5) . .
P1 O1' W4 121.7(7) . 2_646
O2' O1' W4 131.0(8) . 2_646
O1 O1' W4 128.6(8) . 2_646
W6 O1' W4 93.3(5) . 2_646
W1 O1' W4 92.2(4) . 2_646
P1 O1 O2' 55.1(6) . 2_646
P1 O1 O2 55.6(6) . .
O2' O1 O2 92.2(9) 2_646 .
P1 O1 O1' 56.1(6) . .
O2' O1 O1' 92.2(9) 2_646 .
O2 O1 O1' 89.1(8) . .
P1 O1 W3 125.9(7) . 2_646
O2' O1 W3 70.8(6) 2_646 2_646
O2 O1 W3 132.7(8) . 2_646
O1' O1 W3 133.7(8) . 2_646
P1 O1 W5 122.5(7) . .
O2' O1 W5 132.4(8) 2_646 .
O2 O1 W5 67.0(6) . .
O1' O1 W5 127.6(8) . .
W3 O1 W5 92.0(5) 2_646 .
P1 O1 W1 123.8(7) . .
O2' O1 W1 132.5(8) 2_646 .
O2 O1 W1 127.9(8) . .
O1' O1 W1 67.7(6) . .
W3 O1 W1 92.2(4) 2_646 .
W5 O1 W1 90.7(4) . .
N1 Ag1 N5 161.4(4) . .
N1 Ag1 N3 125.1(4) . .
N5 Ag1 N3 73.0(4) . .
N1 Ag1 Ag2 63.3(3) . 2_655
N5 Ag1 Ag2 100.2(3) . 2_655
N3 Ag1 Ag2 141.6(3) . 2_655
C9 S1 C8 89.3(7) . .
C7 N1 C6 107.3(9) . .
C7 N1 Ag1 120.1(7) . .
C6 N1 Ag1 131.4(7) . .
N2 C1 C6 107.6(10) . .
N2 C1 C2 132.5(10) . .
C6 C1 C2 119.9(10) . .
C27 S2 C26 89.6(6) . .
O5 W2 O16 103.4(5) . .
O5 W2 O18 100.8(6) . .
O16 W2 O18 155.8(5) . .
O5 W2 O15 103.4(5) . .
O16 W2 O15 88.0(4) . .
O18 W2 O15 87.9(4) . .
O5 W2 O14 101.1(5) . .
O16 W2 O14 86.8(4) . .
O18 W2 O14 87.1(4) . .
O15 W2 O14 155.5(5) . .
O5 W2 O2 158.9(5) . .
O16 W2 O2 93.7(5) . .
O18 W2 O2 63.2(5) . .
O15 W2 O2 64.4(5) . .
O14 W2 O2 92.1(5) . .
O5 W2 O2' 160.1(5) . .
O16 W2 O2' 63.7(4) . .
O18 W2 O2' 92.6(5) . .
O15 W2 O2' 91.6(5) . .
O14 W2 O2' 64.7(4) . .
O2 W2 O2' 40.8(4) . .
N8 Ag2 C7 171.9(4) . 2_655
N8 Ag2 Ag3 78.5(2) . .
C7 Ag2 Ag3 100.4(3) 2_655 .
N8 Ag2 Ag1 106.2(2) . 2_655
C7 Ag2 Ag1 65.7(3) 2_655 2_655
Ag3 Ag2 Ag1 91.12(4) . 2_655
P1 O2' O1 57.1(6) . 2_646
P1 O2' O2 57.3(6) . .
O1 O2' O2 94.4(9) 2_646 .
P1 O2' O1' 57.3(6) . .
O1 O2' O1' 94.3(9) 2_646 .
O2 O2' O1' 91.8(9) . .
P1 O2' W3 126.6(7) . .
O1 O2' W3 69.5(6) 2_646 .
O2 O2' W3 133.4(8) . .
O1' O2' W3 131.5(8) . .
P1 O2' W6 123.0(7) . .
O1 O2' W6 132.1(8) 2_646 .
O2 O2' W6 127.4(8) . .
O1' O2' W6 65.6(6) . .
W3 O2' W6 91.3(4) . .
P1 O2' W2 124.3(7) . .
O1 O2' W2 131.7(8) 2_646 .
O2 O2' W2 67.0(6) . .
O1' O2' W2 128.7(8) . .
W3 O2' W2 91.0(4) . .
W6 O2' W2 90.2(4) . .
P1 O2 O2' 53.0(6) . .
P1 O2 O1 53.3(6) . .
O2' O2 O1 89.7(9) . .
P1 O2 W5 123.8(7) . .
O2' O2 W5 134.9(8) . .
O1 O2 W5 70.6(6) . .
P1 O2 W2 125.1(7) . .
O2' O2 W2 72.1(6) . .
O1 O2 W2 135.2(8) . .
W5 O2 W2 93.6(5) . .
P1 O2 W4 120.6(7) . .
O2' O2 W4 129.4(8) . .
O1 O2 W4 128.9(8) . .
W5 O2 W4 92.7(4) . .
W2 O2 W4 92.2(4) . .
C7 N2 C1 107.0(9) . .
C7 N2 Ag3 131.7(7) . .
C1 N2 Ag3 121.2(7) . .
C3 C2 C1 116.9(11) . .
N2 Ag3 N7 149.0(3) . .
N2 Ag3 Ag2 84.6(3) . .
N7 Ag3 Ag2 85.6(2) . .
O6 W3 O12 103.0(5) . 2_646
O6 W3 O9 100.9(5) . .
O12 W3 O9 156.0(5) 2_646 .
O6 W3 O16 102.6(5) . .
O12 W3 O16 87.9(4) 2_646 .
O9 W3 O16 88.2(4) . .
O6 W3 O11 101.3(5) . 2_646
O12 W3 O11 87.2(4) 2_646 2_646
O9 W3 O11 86.9(4) . 2_646
O16 W3 O11 156.0(5) . 2_646
O6 W3 O1 159.7(5) . 2_646
O12 W3 O1 63.6(5) 2_646 2_646
O9 W3 O1 92.9(5) . 2_646
O16 W3 O1 92.5(5) . 2_646
O11 W3 O1 64.4(5) 2_646 2_646
O6 W3 O2' 160.6(5) . .
O12 W3 O2' 91.5(5) 2_646 .
O9 W3 O2' 65.5(4) . .
O16 W3 O2' 64.7(4) . .
O11 W3 O2' 92.0(5) 2_646 .
O1 W3 O2' 39.6(4) 2_646 .
C8 N3 C10 111.0(12) . .
C8 N3 Ag1 139.6(10) . .
C10 N3 Ag1 109.0(8) . .
C2 C3 C4 122.5(12) . .
O3 W4 O20 101.5(5) . 2_646
O3 W4 O19 102.6(5) . .
O20 W4 O19 87.9(5) 2_646 .
O3 W4 O17 101.8(5) . 2_646
O20 W4 O17 87.7(4) 2_646 2_646
O19 W4 O17 155.6(6) . 2_646
O3 W4 O15 102.8(5) . .
O20 W4 O15 155.7(5) 2_646 .
O19 W4 O15 86.8(4) . .
O17 W4 O15 87.4(5) 2_646 .
O3 W4 O1' 156.8(4) . 2_646
O20 W4 O1' 62.1(5) 2_646 2_646
O19 W4 O1' 93.5(5) . 2_646
O17 W4 O1' 63.4(5) 2_646 2_646
O15 W4 O1' 94.6(5) . 2_646
O3 W4 O2 158.9(4) . .
O20 W4 O2 93.4(5) 2_646 .
O19 W4 O2 62.7(5) . .
O17 W4 O2 93.6(5) 2_646 .
O15 W4 O2 63.2(5) . .
O1' W4 O2 44.3(4) 2_646 .
C5 C4 C3 121.8(12) . .
C11 N4 C17 108.1(11) . .
O4 W5 O10 101.2(5) . .
O4 W5 O11 101.9(5) . .
O10 W5 O11 87.8(4) . .
O4 W5 O18 101.3(5) . .
O10 W5 O18 88.6(4) . .
O11 W5 O18 156.7(6) . .
O4 W5 O19 102.5(5) . .
O10 W5 O19 156.3(6) . .
O11 W5 O19 87.4(4) . .
O18 W5 O19 86.7(4) . .
O4 W5 O2 158.6(5) . .
O10 W5 O2 93.4(5) . .
O11 W5 O2 94.1(5) . .
O18 W5 O2 63.2(5) . .
O19 W5 O2 63.9(5) . .
O4 W5 O1 158.9(5) . .
O10 W5 O1 64.8(4) . .
O11 W5 O1 63.5(5) . .
O18 W5 O1 94.3(5) . .
O19 W5 O1 92.5(5) . .
O2 W5 O1 42.5(4) . .
C11 N5 C12 107.3(11) . .
C11 N5 Ag1 119.9(8) . .
C12 N5 Ag1 132.8(8) . .
C6 C5 C4 115.4(11) . .
C24 N6 C18 107.4(9) . .
O7 W6 O13 103.6(5) . .
O7 W6 O20 103.9(5) . .
O13 W6 O20 87.7(4) . .
O7 W6 O14 99.8(5) . .
O13 W6 O14 89.0(4) . .
O20 W6 O14 156.2(5) . .
O7 W6 O9 99.6(5) . .
O13 W6 O9 156.7(5) . .
O20 W6 O9 86.2(4) . .
O14 W6 O9 87.6(4) . .
O7 W6 O1' 161.2(5) . .
O13 W6 O1' 63.6(5) . .
O20 W6 O1' 63.5(5) . .
O14 W6 O1' 94.0(5) . .
O9 W6 O1' 93.7(4) . .
O7 W6 O2' 157.0(5) . .
O13 W6 O2' 93.7(5) . .
O20 W6 O2' 91.7(5) . .
O14 W6 O2' 65.0(4) . .
O9 W6 O2' 64.1(4) . .
O1' W6 O2' 41.9(4) . .
N1 C6 C5 130.6(10) . .
N1 C6 C1 105.9(10) . .
C5 C6 C1 123.5(11) . .
C24 N7 C19 105.1(9) . .
C24 N7 Ag3 124.2(7) . .
C19 N7 Ag3 128.6(7) . .
N1 C7 N2 112.1(9) . .
N1 C7 Ag2 110.8(7) . 2_655
N2 C7 Ag2 135.0(7) . 2_655
C27 N8 C25 109.0(9) . .
C27 N8 Ag2 115.3(7) . .
C25 N8 Ag2 135.2(7) . .
N3 C8 S1 114.8(12) . .
W3 O9 W6 138.1(5) . .
C10 C9 S1 110.0(11) . .
W5 O10 W1 139.6(6) . .
C9 C10 N3 114.9(13) . .
C9 C10 C11 127.5(13) . .
N3 C10 C11 117.6(12) . .
W5 O11 W3 139.3(7) . 2_646
N5 C11 N4 111.8(12) . .
N5 C11 C10 120.3(12) . .
N4 C11 C10 127.9(13) . .
W3 O12 W1 141.0(7) 2_646 .
C13 C12 N5 131.5(12) . .
C13 C12 C17 122.4(13) . .
N5 C12 C17 106.1(12) . .
W6 O13 W1 140.3(7) . .
C12 C13 C14 117.1(14) . .
W6 O14 W2 139.7(5) . .
C15 C14 C13 120.7(16) . .
W4 O15 W2 139.7(7) . .
C14 C15 C16 124.5(15) . .
W2 O16 W3 140.0(6) . .
C15 C16 C17 116.9(15) . .
W1 O17 W4 140.3(7) . 2_646
N4 C17 C16 135.0(14) . .
N4 C17 C12 106.6(12) . .
C16 C17 C12 118.4(14) . .
C19 C18 C23 123.3(11) . .
C19 C18 N6 105.3(9) . .
C23 C18 N6 131.4(11) . .
W2 O18 W5 139.4(7) . .
C18 C19 N7 110.3(10) . .
C18 C19 C20 120.7(10) . .
N7 C19 C20 128.9(10) . .
W4 O19 W5 140.4(7) . .
C21 C20 C19 115.4(11) . .
W6 O20 W4 140.4(7) . 2_646
C22 C21 C20 122.9(12) . .
C23 C22 C21 121.6(12) . .
C22 C23 C18 116.1(11) . .
N7 C24 N6 111.8(10) . .
N7 C24 C25 126.9(10) . .
N6 C24 C25 121.2(10) . .
C26 C25 N8 114.1(10) . .
C26 C25 C24 124.3(10) . .
N8 C25 C24 121.7(9) . .
C25 C26 S2 110.7(9) . .
N8 C27 S2 116.5(9) . .

loop_
_geom_bond_atom_site_label_1
_geom_bond_atom_site_label_2
_geom_bond_distance
_geom_bond_site_symmetry_2
W1 O8 1.671(8) .
W1 O17 1.876(10) .
W1 O13 1.889(10) .
W1 O12 1.894(10) .
W1 O10 1.901(9) .
W1 O1' 2.458(13) .
W1 O1 2.496(13) .
P1 O2' 1.477(12) 2_646
P1 O2' 1.477(12) .
P1 O1 1.512(14) 2_646
P1 O1 1.512(14) .
P1 O2 1.556(13) 2_646
P1 O2 1.556(13) .
P1 O1' 1.572(12) 2_646
P1 O1' 1.572(12) .
O1' O2' 1.760(18) .
O1' O1 1.789(19) .
O1' W6 2.402(14) .
O1' W4 2.463(14) 2_646
O1 O2' 1.667(18) 2_646
O1 O2 1.786(18) .
O1 W3 2.448(13) 2_646
O1 W5 2.493(13) .
Ag1 N1 2.105(9) .
Ag1 N5 2.160(9) .
Ag1 N3 2.454(11) .
Ag1 Ag2 3.1452(14) 2_655
S1 C9 1.699(16) .
S1 C8 1.718(17) .
N1 C7 1.317(13) .
N1 C6 1.372(14) .
C1 N2 1.355(14) .
C1 C6 1.403(15) .
C1 C2 1.416(16) .
S2 C27 1.678(12) .
S2 C26 1.710(12) .
W2 O5 1.664(8) .
W2 O16 1.886(9) .
W2 O18 1.887(10) .
W2 O15 1.896(9) .
W2 O14 1.906(8) .
W2 O2 2.441(13) .
W2 O2' 2.523(13) .
Ag2 N8 2.150(9) .
Ag2 C7 2.149(9) 2_655
Ag2 Ag3 2.9334(14) .
Ag2 Ag1 3.1452(14) 2_655
O2' O1 1.667(18) 2_646
O2' O2 1.734(19) .
O2' W3 2.468(13) .
O2' W6 2.515(12) .
O2 W5 2.433(13) .
O2 W4 2.496(13) .
N2 C7 1.320(13) .
N2 Ag3 2.153(9) .
C2 C3 1.353(16) .
Ag3 N7 2.152(9) .
W3 O6 1.668(9) .
W3 O12 1.885(9) 2_646
W3 O9 1.890(8) .
W3 O16 1.903(9) .
W3 O11 1.901(9) 2_646
W3 O1 2.448(13) 2_646
O3 W4 1.663(8) .
N3 C8 1.290(17) .
N3 C10 1.366(17) .
C3 C4 1.409(18) .
W4 O20 1.883(9) 2_646
W4 O19 1.884(10) .
W4 O17 1.893(10) 2_646
W4 O15 1.893(10) .
W4 O1' 2.464(14) 2_646
O4 W5 1.675(8) .
C4 C5 1.393(17) .
N4 C11 1.345(16) .
N4 C17 1.352(19) .
W5 O10 1.880(9) .
W5 O11 1.889(9) .
W5 O18 1.901(10) .
W5 O19 1.908(9) .
N5 C11 1.300(16) .
N5 C12 1.401(16) .
C5 C6 1.379(16) .
N6 C24 1.355(13) .
N6 C18 1.402(14) .
W6 O7 1.651(8) .
W6 O13 1.870(10) .
W6 O20 1.877(10) .
W6 O14 1.897(8) .
W6 O9 1.924(8) .
N7 C24 1.333(14) .
N7 C19 1.397(14) .
C7 Ag2 2.149(9) 2_655
N8 C27 1.320(14) .
N8 C25 1.404(13) .
C9 C10 1.363(19) .
C10 C11 1.462(19) .
O11 W3 1.901(9) 2_646
O12 W3 1.885(9) 2_646
C12 C13 1.364(19) .
C12 C17 1.414(19) .
C13 C14 1.376(19) .
C14 C15 1.35(2) .
C15 C16 1.35(2) .
C16 C17 1.40(2) .
O17 W4 1.893(10) 2_646
C18 C19 1.371(15) .
C18 C23 1.383(16) .
C19 C20 1.422(16) .
C20 C21 1.379(16) .
O20 W4 1.883(9) 2_646
C21 C22 1.384(17) .
C22 C23 1.379(17) .
C24 C25 1.450(15) .
C25 C26 1.359(15) .
